data_7233224
loop_
_publ_author_name
'Glinton, Kwame'
'Latifi, Reza'
'Cockrell, David S.'
'Bardeaux, Matthew'
'Nguyen, Bachkhoa'
'Tahsini, Laleh'

_publ_section_title
;
 Synthesis, characterization, and photoluminescent studies of
 three-coordinate Cu(i)--NHC complexes bearing unsymmetrically-substituted
 dipyridylamine ligands
;
_journal_issue 39
_journal_name_full 'RSC Advances'
_journal_page_first 22417
_journal_paper_doi 10.1039/C9RA04886C
_journal_volume 9
_journal_year 2019
_chemical_formula_moiety 'C57 H64 Cu N4, F6 P'
_chemical_formula_sum 'C57 H64 Cu F6 N4 P'
_chemical_formula_weight 1013.63
_space_group_crystal_system monoclinic
_space_group_IT_number 14
_space_group_name_Hall '-P 2ybc'
_space_group_name_H-M_alt 'P 1 21/c 1'
_symmetry_space_group_name_Hall '-P 2ybc'
_symmetry_space_group_name_H-M 'P 1 21/c 1'
_atom_sites_solution_hydrogens geom
_atom_sites_solution_primary direct
_audit_creation_date 2017-01-14
_audit_creation_method
;
Olex2 1.2
(compiled 2016.09.09 svn.r3337 for OlexSys, GUI svn.r5227)
;
_audit_update_record
;
2019-05-25 deposited with the CCDC.    2019-07-15 downloaded from the CCDC.
;
_cell_angle_alpha 90
_cell_angle_beta 102.63(2)
_cell_angle_gamma 90
_cell_formula_units_Z 4
_cell_length_a 16.29(2)
_cell_length_b 14.23(2)
_cell_length_c 22.83(3)
_cell_measurement_reflns_used 9734
_cell_measurement_temperature 100
_cell_measurement_theta_max 29.12
_cell_measurement_theta_min 2.25
_cell_volume 5164(12)
_computing_cell_refinement 'Bruker SAINT'
_computing_data_collection 'Bruker APEX2'
_computing_data_reduction 'Bruker SAINT'
_computing_molecular_graphics 'Bruker SHELXTL'
_computing_publication_material 'Bruker SHELXTL'
_computing_structure_refinement 'SHELXL-2014 (Sheldrick 2014)'
_computing_structure_solution 'SHELXS-97 (Sheldrick 2008)'
_diffrn_ambient_temperature 100
_diffrn_measured_fraction_theta_full 1.000
_diffrn_measured_fraction_theta_max 0.995
_diffrn_measurement_device_type 'Bruker APEX-II CCD'
_diffrn_measurement_method '\f and \w scans'
_diffrn_radiation_type MoK\a
_diffrn_radiation_wavelength 0.71073
_diffrn_reflns_av_R_equivalents 0.0297
_diffrn_reflns_av_unetI/netI 0.0212
_diffrn_reflns_Laue_measured_fraction_full 1.000
_diffrn_reflns_Laue_measured_fraction_max 0.995
_diffrn_reflns_limit_h_max 22
_diffrn_reflns_limit_h_min -21
_diffrn_reflns_limit_k_max 19
_diffrn_reflns_limit_k_min -19
_diffrn_reflns_limit_l_max 31
_diffrn_reflns_limit_l_min -31
_diffrn_reflns_number 79683
_diffrn_reflns_point_group_measured_fraction_full 1.000
_diffrn_reflns_point_group_measured_fraction_max 0.995
_diffrn_reflns_theta_full 25.242
_diffrn_reflns_theta_max 29.187
_diffrn_reflns_theta_min 1.698
_diffrn_standards_number 0
_exptl_absorpt_coefficient_mu 0.517
_exptl_absorpt_correction_T_max 0.7458
_exptl_absorpt_correction_T_min 0.6777
_exptl_absorpt_correction_type multi-scan
_exptl_absorpt_process_details
;
SADABS-2016/2 (Bruker,2016/2) was used for absorption correction.
wR2(int) was 0.0638 before and 0.0421 after correction.
The Ratio of minimum to maximum transmission is 0.9087.
The \l/2 correction factor is Not present.
;
_exptl_crystal_colour 'metallic dark blue'
_exptl_crystal_colour_lustre metallic
_exptl_crystal_colour_modifier dark
_exptl_crystal_colour_primary blue
_exptl_crystal_density_diffrn 1.304
_exptl_crystal_description block
_exptl_crystal_F_000 2128
_exptl_crystal_size_max 0.192
_exptl_crystal_size_mid 0.175
_exptl_crystal_size_min 0.136
_refine_diff_density_max 0.827
_refine_diff_density_min -0.520
_refine_diff_density_rms 0.061
_refine_ls_extinction_method none
_refine_ls_goodness_of_fit_ref 1.025
_refine_ls_hydrogen_treatment constr
_refine_ls_matrix_type full
_refine_ls_number_parameters 636
_refine_ls_number_reflns 13917
_refine_ls_number_restraints 0
_refine_ls_restrained_S_all 1.025
_refine_ls_R_factor_all 0.0498
_refine_ls_R_factor_gt 0.0392
_refine_ls_shift/su_max 0.001
_refine_ls_shift/su_mean 0.000
_refine_ls_structure_factor_coef Fsqd
_refine_ls_weighting_details 'w=1/[\s^2^(Fo^2^)+(0.0477P)^2^+4.6506P] where P=(Fo^2^+2Fc^2^)/3'
_refine_ls_weighting_scheme calc
_refine_ls_wR_factor_gt 0.0993
_refine_ls_wR_factor_ref 0.1066
_reflns_Friedel_coverage 0.000
_reflns_number_gt 11788
_reflns_number_total 13917
_reflns_threshold_expression 'I > 2\s(I)'
_cod_data_source_file c9ra04886c2.cif
_cod_data_source_block fi_abs_mb_1_289_sec
_cod_original_cell_volume 5162(13)
_cod_database_code 7233224
_shelx_space_group_comment
;
The symmetry employed for this shelxl refinement is uniquely defined
by the following loop, which should always be used as a source of
symmetry information in preference to the above space-group names.
They are only intended as comments.
;
_olex2_refinement_description
;
1. Fixed Uiso
 At 1.2 times of:
  All C(H) groups
 At 1.5 times of:
  All C(H,H,H) groups
2.a Ternary CH refined with riding coordinates:
 C25(H25), C22(H22), C10(H10), C13(H13)
2.b Aromatic/amide H refined with riding coordinates:
 C33(H33), C34(H34), C35(H35), C37(H37), C38(H38), C39(H39), C51(H51),
 C53(H53), C44(H44), C42(H42), C20(H20), C19(H19), C18(H18), C3(H3), C2(H2),
 C8(H8), C7(H7), C6(H6)
2.c Idealised Me refined as rotating group:
 C55(H55A,H55B,H55C), C57(H57A,H57B,H57C), C56(H56A,H56B,H56C), C48(H48A,H48B,
 H48C), C46(H46A,H46B,H46C), C47(H47A,H47B,H47C), C26(H26A,H26B,H26C), C27(H27A,
 H27B,H27C), C24(H24A,H24B,H24C), C23(H23A,H23B,H23C), C11(H11A,H11B,H11C),
 C12(H12A,H12B,H12C), C15(H15A,H15B,H15C), C14(H14A,H14B,H14C)
;
_shelx_shelxl_version_number 2014/7
_olex2_submission_special_instructions 'No special instructions were received'

loop_
_space_group_symop_operation_xyz
'x, y, z'
'-x, y+1/2, -z+1/2'
'-x, -y, -z'
'x, -y-1/2, z-1/2'

loop_
_atom_site_label
_atom_site_type_symbol
_atom_site_fract_x
_atom_site_fract_y
_atom_site_fract_z
_atom_site_U_iso_or_equiv
_atom_site_adp_type
_atom_site_occupancy
_atom_site_site_symmetry_order
_atom_site_calc_flag
_atom_site_refinement_flags_posn
Cu1 Cu 0.24382(2) 0.69098(2) 0.29285(2) 0.01795(5) Uani 1 1 d .
P1 P 0.24788(3) 0.20160(3) 0.48041(2) 0.02342(9) Uani 1 1 d .
F3 F 0.30354(11) 0.29074(12) 0.47459(7) 0.0718(6) Uani 1 1 d .
F1 F 0.17946(10) 0.26637(12) 0.50146(8) 0.0643(5) Uani 1 1 d .
F5 F 0.19842(8) 0.21430(10) 0.41198(5) 0.0447(3) Uani 1 1 d .
F4 F 0.19138(9) 0.11187(10) 0.48671(7) 0.0510(3) Uani 1 1 d .
F2 F 0.31457(9) 0.13393(13) 0.46056(7) 0.0587(4) Uani 1 1 d .
F6 F 0.29700(9) 0.19073(9) 0.54907(5) 0.0421(3) Uani 1 1 d .
N2 N 0.20446(8) 0.77506(9) 0.21844(5) 0.0139(2) Uani 1 1 d .
N1 N 0.28885(8) 0.83205(9) 0.32877(5) 0.0152(2) Uani 1 1 d .
N4 N 0.19088(8) 0.50036(9) 0.32158(6) 0.0157(2) Uani 1 1 d .
N3 N 0.32029(7) 0.52323(8) 0.36216(5) 0.0134(2) Uani 1 1 d .
C28 C 0.22910(9) 0.86071(10) 0.22485(6) 0.0134(3) Uani 1 1 d .
C32 C 0.22391(9) 0.94255(10) 0.18435(6) 0.0143(3) Uani 1 1 d .
C33 C 0.19560(10) 0.95708(11) 0.12334(7) 0.0181(3) Uani 1 1 d .
H33 H 0.1723 0.9070 0.0975 0.022 Uiso 1 1 calc R
C34 C 0.20236(10) 1.04913(11) 0.10038(7) 0.0200(3) Uani 1 1 d .
H34 H 0.1841 1.0594 0.0584 0.024 Uiso 1 1 calc R
C35 C 0.23438(10) 1.12396(11) 0.13665(7) 0.0194(3) Uani 1 1 d .
H35 H 0.2373 1.1844 0.1195 0.023 Uiso 1 1 calc R
C36 C 0.26316(9) 1.11102(10) 0.19971(7) 0.0167(3) Uani 1 1 d .
C37 C 0.29615(10) 1.18091(11) 0.24309(8) 0.0218(3) Uani 1 1 d .
H37 H 0.3010 1.2440 0.2306 0.026 Uiso 1 1 calc R
C38 C 0.32123(11) 1.15795(11) 0.30311(8) 0.0231(3) Uani 1 1 d .
H38 H 0.3416 1.2064 0.3312 0.028 Uiso 1 1 calc R
C39 C 0.31772(10) 1.06446(11) 0.32445(7) 0.0184(3) Uani 1 1 d .
H39 H 0.3360 1.0501 0.3659 0.022 Uiso 1 1 calc R
C30 C 0.28708(9) 0.99537(10) 0.28320(6) 0.0143(3) Uani 1 1 d .
C29 C 0.27245(9) 0.89328(10) 0.28698(6) 0.0137(2) Uani 1 1 d .
C49 C 0.33251(9) 0.86130(10) 0.38798(6) 0.0152(3) Uani 1 1 d .
C50 C 0.41959(10) 0.84910(11) 0.40330(7) 0.0180(3) Uani 1 1 d .
C55 C 0.46684(11) 0.82092(13) 0.35634(8) 0.0258(3) Uani 1 1 d .
H55A H 0.4458 0.7602 0.3391 0.039 Uiso 1 1 calc GR
H55B H 0.5269 0.8157 0.3747 0.039 Uiso 1 1 calc GR
H55C H 0.4585 0.8686 0.3246 0.039 Uiso 1 1 calc GR
C51 C 0.46081(11) 0.86801(12) 0.46252(7) 0.0230(3) Uani 1 1 d .
H51 H 0.5198 0.8582 0.4743 0.028 Uiso 1 1 calc R
C52 C 0.41766(11) 0.90090(12) 0.50467(7) 0.0238(3) Uani 1 1 d .
C53 C 0.33168(11) 0.91781(11) 0.48657(7) 0.0211(3) Uani 1 1 d .
H53 H 0.3025 0.9438 0.5145 0.025 Uiso 1 1 calc R
C54 C 0.28705(10) 0.89759(10) 0.42828(6) 0.0172(3) Uani 1 1 d .
C57 C 0.19394(11) 0.91487(13) 0.40947(8) 0.0260(3) Uani 1 1 d .
H57A H 0.1733 0.9404 0.4434 0.039 Uiso 1 1 calc GR
H57B H 0.1650 0.8555 0.3965 0.039 Uiso 1 1 calc GR
H57C H 0.1828 0.9599 0.3762 0.039 Uiso 1 1 calc GR
C56 C 0.46372(14) 0.91816(15) 0.56889(8) 0.0367(5) Uani 1 1 d .
H56A H 0.4587 0.8626 0.5932 0.055 Uiso 1 1 calc GR
H56B H 0.4390 0.9726 0.5849 0.055 Uiso 1 1 calc GR
H56C H 0.5233 0.9305 0.5701 0.055 Uiso 1 1 calc GR
C31 C 0.25852(9) 1.01930(10) 0.22143(6) 0.0138(3) Uani 1 1 d .
C40 C 0.15646(9) 0.74560(10) 0.16040(6) 0.0143(3) Uani 1 1 d .
C45 C 0.19803(9) 0.71921(10) 0.11547(6) 0.0162(3) Uani 1 1 d .
C48 C 0.29252(10) 0.72016(13) 0.12627(7) 0.0239(3) Uani 1 1 d .
H48A H 0.3133 0.7838 0.1373 0.036 Uiso 1 1 calc GR
H48B H 0.3099 0.7006 0.0896 0.036 Uiso 1 1 calc GR
H48C H 0.3160 0.6767 0.1589 0.036 Uiso 1 1 calc GR
C44 C 0.14871(10) 0.68926(11) 0.06059(7) 0.0195(3) Uani 1 1 d .
H44 H 0.1755 0.6725 0.0291 0.023 Uiso 1 1 calc R
C43 C 0.06128(10) 0.68334(11) 0.05087(7) 0.0205(3) Uani 1 1 d .
C42 C 0.02248(10) 0.71094(11) 0.09673(7) 0.0201(3) Uani 1 1 d .
H42 H -0.0371 0.7082 0.0903 0.024 Uiso 1 1 calc R
C41 C 0.06899(9) 0.74262(10) 0.15208(6) 0.0167(3) Uani 1 1 d .
C46 C 0.02621(10) 0.77338(13) 0.20117(7) 0.0237(3) Uani 1 1 d .
H46A H 0.0510 0.7400 0.2384 0.036 Uiso 1 1 calc GR
H46B H -0.0340 0.7589 0.1895 0.036 Uiso 1 1 calc GR
H46C H 0.0338 0.8412 0.2076 0.036 Uiso 1 1 calc GR
C47 C 0.00881(12) 0.64465(14) -0.00706(7) 0.0294(4) Uani 1 1 d .
H47A H 0.0445 0.6353 -0.0360 0.044 Uiso 1 1 calc GR
H47B H -0.0362 0.6892 -0.0236 0.044 Uiso 1 1 calc GR
H47C H -0.0159 0.5844 0.0009 0.044 Uiso 1 1 calc GR
C1 C 0.25256(9) 0.56651(10) 0.32638(6) 0.0130(2) Uani 1 1 d .
C16 C 0.10462(9) 0.51483(10) 0.29048(7) 0.0166(3) Uani 1 1 d .
C21 C 0.08053(10) 0.48849(11) 0.23010(7) 0.0203(3) Uani 1 1 d .
C20 C -0.00226(10) 0.50849(13) 0.20062(7) 0.0248(3) Uani 1 1 d .
H20 H -0.0204 0.4940 0.1592 0.030 Uiso 1 1 calc R
C19 C -0.05835(10) 0.54918(13) 0.23107(8) 0.0249(3) Uani 1 1 d .
H19 H -0.1139 0.5636 0.2100 0.030 Uiso 1 1 calc R
C18 C -0.03380(10) 0.56900(12) 0.29218(8) 0.0225(3) Uani 1 1 d .
H18 H -0.0734 0.5944 0.3128 0.027 Uiso 1 1 calc R
C17 C 0.04866(9) 0.55175(11) 0.32326(7) 0.0186(3) Uani 1 1 d .
C25 C 0.07552(11) 0.56730(14) 0.39061(7) 0.0266(3) Uani 1 1 d .
H25 H 0.1384 0.5687 0.4016 0.032 Uiso 1 1 calc R
C26 C 0.04352(17) 0.65886(18) 0.41095(11) 0.0481(6) Uani 1 1 d .
H26A H 0.0644 0.7115 0.3906 0.072 Uiso 1 1 calc GR
H26B H 0.0636 0.6655 0.4545 0.072 Uiso 1 1 calc GR
H26C H -0.0181 0.6589 0.4010 0.072 Uiso 1 1 calc GR
C27 C 0.04535(14) 0.48332(18) 0.42422(9) 0.0417(5) Uani 1 1 d .
H27A H 0.0634 0.4930 0.4676 0.063 Uiso 1 1 calc GR
H27B H 0.0699 0.4249 0.4131 0.063 Uiso 1 1 calc GR
H27C H -0.0162 0.4792 0.4131 0.063 Uiso 1 1 calc GR
C22 C 0.13974(11) 0.43490(13) 0.19865(8) 0.0258(3) Uani 1 1 d .
H22 H 0.1957 0.4293 0.2270 0.031 Uiso 1 1 calc R
C24 C 0.10620(15) 0.33634(15) 0.18195(12) 0.0446(5) Uani 1 1 d .
H24A H 0.0488 0.3404 0.1575 0.067 Uiso 1 1 calc GR
H24B H 0.1058 0.3006 0.2186 0.067 Uiso 1 1 calc GR
H24C H 0.1424 0.3046 0.1590 0.067 Uiso 1 1 calc GR
C23 C 0.1521(2) 0.48410(18) 0.14223(14) 0.0707(10) Uani 1 1 d .
H23A H 0.1892 0.4462 0.1231 0.106 Uiso 1 1 calc GR
H23B H 0.1776 0.5459 0.1528 0.106 Uiso 1 1 calc GR
H23C H 0.0975 0.4919 0.1143 0.106 Uiso 1 1 calc GR
C3 C 0.21898(10) 0.41916(11) 0.35352(7) 0.0207(3) Uani 1 1 d .
H3 H 0.1869 0.3644 0.3569 0.025 Uiso 1 1 calc R
C2 C 0.30089(10) 0.43349(11) 0.37882(7) 0.0186(3) Uani 1 1 d .
H2 H 0.3380 0.3906 0.4033 0.022 Uiso 1 1 calc R
C4 C 0.40412(9) 0.56150(10) 0.37965(6) 0.0146(3) Uani 1 1 d .
C9 C 0.43147(9) 0.59741(10) 0.43845(6) 0.0167(3) Uani 1 1 d .
C10 C 0.37528(10) 0.59425(11) 0.48412(7) 0.0187(3) Uani 1 1 d .
H10 H 0.3518 0.5292 0.4833 0.022 Uiso 1 1 calc R
C11 C 0.42372(12) 0.61361(13) 0.54852(7) 0.0291(4) Uani 1 1 d .
H11A H 0.4729 0.5722 0.5583 0.044 Uiso 1 1 calc GR
H11B H 0.3870 0.6017 0.5765 0.044 Uiso 1 1 calc GR
H11C H 0.4422 0.6793 0.5520 0.044 Uiso 1 1 calc GR
C12 C 0.30039(10) 0.66245(11) 0.46949(7) 0.0201(3) Uani 1 1 d .
H12A H 0.3209 0.7272 0.4758 0.030 Uiso 1 1 calc GR
H12B H 0.2617 0.6494 0.4958 0.030 Uiso 1 1 calc GR
H12C H 0.2709 0.6542 0.4275 0.030 Uiso 1 1 calc GR
C8 C 0.51415(10) 0.63004(11) 0.45392(8) 0.0230(3) Uani 1 1 d .
H8 H 0.5346 0.6565 0.4926 0.028 Uiso 1 1 calc R
C7 C 0.56719(10) 0.62472(13) 0.41405(8) 0.0268(3) Uani 1 1 d .
H7 H 0.6232 0.6475 0.4257 0.032 Uiso 1 1 calc R
C6 C 0.53922(10) 0.58647(13) 0.35743(8) 0.0253(3) Uani 1 1 d .
H6 H 0.5766 0.5824 0.3309 0.030 Uiso 1 1 calc R
C5 C 0.45672(9) 0.55384(11) 0.33889(7) 0.0188(3) Uani 1 1 d .
C13 C 0.42842(11) 0.50538(14) 0.27847(7) 0.0271(4) Uani 1 1 d .
H13 H 0.3656 0.5087 0.2669 0.033 Uiso 1 1 calc R
C15 C 0.45364(17) 0.40133(15) 0.28380(10) 0.0447(6) Uani 1 1 d .
H15A H 0.5151 0.3962 0.2952 0.067 Uiso 1 1 calc GR
H15B H 0.4331 0.3701 0.2451 0.067 Uiso 1 1 calc GR
H15C H 0.4289 0.3712 0.3145 0.067 Uiso 1 1 calc GR
C14 C 0.46346(14) 0.55251(16) 0.22855(9) 0.0382(5) Uani 1 1 d .
H14A H 0.4526 0.6203 0.2285 0.057 Uiso 1 1 calc GR
H14B H 0.4359 0.5258 0.1896 0.057 Uiso 1 1 calc GR
H14C H 0.5242 0.5415 0.2356 0.057 Uiso 1 1 calc GR

loop_
_atom_site_aniso_label
_atom_site_aniso_U_11
_atom_site_aniso_U_22
_atom_site_aniso_U_33
_atom_site_aniso_U_23
_atom_site_aniso_U_13
_atom_site_aniso_U_12
Cu1 0.01656(9) 0.01533(9) 0.02295(10) 0.00740(7) 0.00646(7) 0.00195(7)
P1 0.0236(2) 0.0216(2) 0.0230(2) -0.00122(15) 0.00071(16) -0.00257(16)
F3 0.0753(11) 0.0656(10) 0.0555(9) 0.0347(8) -0.0269(8) -0.0509(9)
F1 0.0587(9) 0.0578(9) 0.0719(10) -0.0293(8) 0.0045(8) 0.0225(8)
F5 0.0420(7) 0.0536(8) 0.0297(6) 0.0028(5) -0.0112(5) -0.0077(6)
F4 0.0551(8) 0.0398(7) 0.0582(8) -0.0051(6) 0.0125(7) -0.0222(6)
F2 0.0466(8) 0.0820(11) 0.0494(8) -0.0060(8) 0.0148(6) 0.0245(8)
F6 0.0548(8) 0.0396(7) 0.0255(6) 0.0050(5) -0.0050(5) -0.0068(6)
N2 0.0161(6) 0.0145(5) 0.0104(5) 0.0004(4) 0.0017(4) 0.0004(4)
N1 0.0169(6) 0.0158(6) 0.0119(5) -0.0001(4) 0.0010(4) -0.0010(4)
N4 0.0130(6) 0.0148(6) 0.0188(6) 0.0011(5) 0.0025(4) -0.0012(4)
N3 0.0125(5) 0.0141(5) 0.0135(5) 0.0010(4) 0.0025(4) -0.0002(4)
C28 0.0132(6) 0.0162(6) 0.0103(6) 0.0013(5) 0.0016(5) 0.0004(5)
C32 0.0142(6) 0.0144(6) 0.0140(6) 0.0025(5) 0.0025(5) 0.0009(5)
C33 0.0202(7) 0.0191(7) 0.0145(6) 0.0019(5) 0.0028(5) 0.0022(6)
C34 0.0228(7) 0.0224(7) 0.0151(6) 0.0072(6) 0.0046(5) 0.0042(6)
C35 0.0200(7) 0.0178(7) 0.0216(7) 0.0080(6) 0.0067(6) 0.0034(6)
C36 0.0157(7) 0.0155(6) 0.0199(7) 0.0032(5) 0.0058(5) 0.0011(5)
C37 0.0234(8) 0.0144(7) 0.0275(8) 0.0025(6) 0.0054(6) -0.0020(6)
C38 0.0269(8) 0.0150(7) 0.0259(8) -0.0027(6) 0.0027(6) -0.0051(6)
C39 0.0198(7) 0.0170(7) 0.0176(7) -0.0006(5) 0.0023(5) -0.0023(5)
C30 0.0135(6) 0.0144(6) 0.0148(6) 0.0020(5) 0.0029(5) -0.0004(5)
C29 0.0133(6) 0.0155(6) 0.0119(6) -0.0004(5) 0.0022(5) -0.0011(5)
C49 0.0204(7) 0.0127(6) 0.0112(6) 0.0022(5) 0.0004(5) -0.0029(5)
C50 0.0194(7) 0.0173(7) 0.0161(6) 0.0044(5) 0.0011(5) -0.0028(5)
C55 0.0219(8) 0.0316(9) 0.0247(8) 0.0052(7) 0.0064(6) 0.0006(7)
C51 0.0216(7) 0.0242(8) 0.0193(7) 0.0055(6) -0.0039(6) -0.0085(6)
C52 0.0337(9) 0.0212(7) 0.0127(6) 0.0026(5) -0.0029(6) -0.0130(6)
C53 0.0341(9) 0.0165(7) 0.0129(6) -0.0006(5) 0.0054(6) -0.0050(6)
C54 0.0241(7) 0.0134(6) 0.0135(6) 0.0015(5) 0.0026(5) -0.0011(5)
C57 0.0245(8) 0.0328(9) 0.0215(7) 0.0018(7) 0.0071(6) 0.0050(7)
C56 0.0479(12) 0.0409(11) 0.0150(7) 0.0019(7) -0.0068(7) -0.0233(9)
C31 0.0123(6) 0.0150(6) 0.0145(6) 0.0015(5) 0.0037(5) 0.0006(5)
C40 0.0183(7) 0.0126(6) 0.0107(6) 0.0003(5) 0.0009(5) -0.0010(5)
C45 0.0179(7) 0.0169(6) 0.0133(6) -0.0004(5) 0.0026(5) -0.0010(5)
C48 0.0180(7) 0.0330(9) 0.0211(7) -0.0040(6) 0.0055(6) 0.0000(6)
C44 0.0239(8) 0.0223(7) 0.0123(6) -0.0026(5) 0.0042(5) -0.0018(6)
C43 0.0240(8) 0.0215(7) 0.0134(6) -0.0020(5) -0.0014(6) -0.0019(6)
C42 0.0164(7) 0.0227(7) 0.0189(7) -0.0005(6) -0.0010(5) -0.0006(6)
C41 0.0176(7) 0.0166(6) 0.0154(6) -0.0003(5) 0.0024(5) 0.0010(5)
C46 0.0193(7) 0.0299(8) 0.0226(7) -0.0057(6) 0.0062(6) 0.0002(6)
C47 0.0299(9) 0.0379(10) 0.0170(7) -0.0068(7) -0.0025(6) -0.0073(7)
C1 0.0121(6) 0.0153(6) 0.0113(6) -0.0002(5) 0.0017(5) -0.0003(5)
C16 0.0122(6) 0.0161(6) 0.0203(7) 0.0003(5) 0.0011(5) -0.0034(5)
C21 0.0163(7) 0.0226(7) 0.0217(7) -0.0025(6) 0.0037(6) -0.0053(6)
C20 0.0199(8) 0.0322(9) 0.0198(7) -0.0020(6) -0.0010(6) -0.0070(6)
C19 0.0137(7) 0.0316(9) 0.0265(8) 0.0010(7) -0.0022(6) -0.0034(6)
C18 0.0145(7) 0.0256(8) 0.0272(8) -0.0011(6) 0.0041(6) -0.0003(6)
C17 0.0151(7) 0.0200(7) 0.0199(7) -0.0008(6) 0.0021(5) -0.0024(5)
C25 0.0198(8) 0.0388(10) 0.0203(7) -0.0052(7) 0.0023(6) 0.0021(7)
C26 0.0551(14) 0.0464(13) 0.0382(11) -0.0167(10) 0.0006(10) 0.0115(11)
C27 0.0380(11) 0.0577(14) 0.0294(10) 0.0084(9) 0.0070(8) -0.0022(10)
C22 0.0231(8) 0.0293(9) 0.0257(8) -0.0063(7) 0.0069(6) -0.0039(7)
C24 0.0451(12) 0.0266(10) 0.0677(15) -0.0093(10) 0.0244(11) -0.0019(9)
C23 0.121(3) 0.0360(12) 0.082(2) 0.0172(13) 0.079(2) 0.0189(15)
C3 0.0193(7) 0.0146(7) 0.0280(8) 0.0047(6) 0.0047(6) -0.0010(5)
C2 0.0187(7) 0.0152(7) 0.0222(7) 0.0051(5) 0.0053(6) 0.0016(5)
C4 0.0116(6) 0.0149(6) 0.0161(6) 0.0008(5) 0.0006(5) 0.0004(5)
C9 0.0164(7) 0.0155(6) 0.0165(6) -0.0002(5) 0.0001(5) 0.0034(5)
C10 0.0239(7) 0.0164(7) 0.0150(6) 0.0005(5) 0.0026(5) 0.0044(6)
C11 0.0378(10) 0.0309(9) 0.0151(7) -0.0023(6) -0.0014(6) 0.0143(8)
C12 0.0215(7) 0.0215(7) 0.0175(7) 0.0001(6) 0.0049(6) 0.0042(6)
C8 0.0195(7) 0.0206(7) 0.0250(8) -0.0050(6) -0.0036(6) 0.0017(6)
C7 0.0143(7) 0.0263(8) 0.0372(9) -0.0041(7) 0.0002(6) -0.0034(6)
C6 0.0152(7) 0.0303(8) 0.0318(8) -0.0017(7) 0.0080(6) -0.0015(6)
C5 0.0150(7) 0.0231(7) 0.0182(7) -0.0002(6) 0.0034(5) -0.0001(5)
C13 0.0201(8) 0.0453(10) 0.0173(7) -0.0069(7) 0.0071(6) -0.0030(7)
C15 0.0747(16) 0.0341(10) 0.0321(10) -0.0130(8) 0.0268(10) -0.0183(11)
C14 0.0473(12) 0.0478(12) 0.0228(8) 0.0076(8) 0.0149(8) 0.0092(9)

loop_
_atom_type_symbol
_atom_type_description
_atom_type_scat_dispersion_real
_atom_type_scat_dispersion_imag
_atom_type_scat_source
C C 0.0033 0.0016 'International Tables Vol C Tables 4.2.6.8 and 6.1.1.4'
H H 0.0000 0.0000 'International Tables Vol C Tables 4.2.6.8 and 6.1.1.4'
Cu Cu 0.3201 1.2651 'International Tables Vol C Tables 4.2.6.8 and 6.1.1.4'
F F 0.0171 0.0103 'International Tables Vol C Tables 4.2.6.8 and 6.1.1.4'
N N 0.0061 0.0033 'International Tables Vol C Tables 4.2.6.8 and 6.1.1.4'
P P 0.1023 0.0942 'International Tables Vol C Tables 4.2.6.8 and 6.1.1.4'

loop_
_geom_angle_atom_site_label_1
_geom_angle_atom_site_label_2
_geom_angle_atom_site_label_3
_geom_angle
N2 Cu1 N1 78.40(10)
C1 Cu1 N2 147.70(5)
C1 Cu1 N1 133.85(9)
F3 P1 F1 90.75(15)
F3 P1 F5 90.16(9)
F3 P1 F4 179.57(11)
F3 P1 F2 91.24(15)
F3 P1 F6 89.25(8)
F1 P1 F5 89.61(11)
F1 P1 F6 89.62(11)
F5 P1 F6 179.02(8)
F4 P1 F1 88.88(14)
F4 P1 F5 90.07(9)
F4 P1 F6 90.52(9)
F2 P1 F1 177.88(10)
F2 P1 F5 91.12(11)
F2 P1 F4 89.12(14)
F2 P1 F6 89.67(11)
C28 N2 Cu1 115.12(11)
C28 N2 C40 118.27(12)
C40 N2 Cu1 126.54(12)
C29 N1 Cu1 109.94(13)
C29 N1 C49 118.87(15)
C49 N1 Cu1 131.18(9)
C1 N4 C16 124.19(14)
C1 N4 C3 112.29(15)
C3 N4 C16 123.39(13)
C1 N3 C2 112.05(14)
C1 N3 C4 125.91(14)
C2 N3 C4 121.98(12)
N2 C28 C32 134.76(14)
N2 C28 C29 117.96(12)
C32 C28 C29 107.25(15)
C33 C32 C28 135.12(14)
C33 C32 C31 119.11(15)
C31 C32 C28 105.77(16)
C32 C33 H33 120.9
C32 C33 C34 118.19(14)
C34 C33 H33 120.9
C33 C34 H34 118.7
C35 C34 C33 122.57(16)
C35 C34 H34 118.7
C34 C35 H35 119.9
C34 C35 C36 120.30(15)
C36 C35 H35 119.9
C37 C36 C35 127.12(16)
C31 C36 C35 116.47(14)
C31 C36 C37 116.42(16)
C36 C37 H37 119.7
C38 C37 C36 120.67(16)
C38 C37 H37 119.7
C37 C38 H38 118.8
C37 C38 C39 122.41(15)
C39 C38 H38 118.8
C38 C39 H39 121.0
C30 C39 C38 117.98(16)
C30 C39 H39 121.0
C39 C30 C29 134.49(15)
C39 C30 C31 119.79(15)
C31 C30 C29 105.69(12)
N1 C29 C28 118.06(15)
N1 C29 C30 134.79(14)
C30 C29 C28 107.14(12)
C50 C49 N1 117.67(14)
C50 C49 C54 122.40(15)
C54 C49 N1 119.90(16)
C49 C50 C55 120.31(15)
C49 C50 C51 117.74(15)
C51 C50 C55 121.89(17)
C50 C55 H55A 109.5
C50 C55 H55B 109.5
C50 C55 H55C 109.5
H55A C55 H55B 109.5
H55A C55 H55C 109.5
H55B C55 H55C 109.5
C50 C51 H51 119.1
C52 C51 C50 121.70(18)
C52 C51 H51 119.1
C51 C52 C53 118.72(16)
C51 C52 C56 120.41(19)
C53 C52 C56 120.87(17)
C52 C53 H53 119.1
C52 C53 C54 121.77(15)
C54 C53 H53 119.1
C49 C54 C57 121.21(15)
C53 C54 C49 117.48(17)
C53 C54 C57 121.31(15)
C54 C57 H57A 109.5
C54 C57 H57B 109.5
C54 C57 H57C 109.5
H57A C57 H57B 109.5
H57A C57 H57C 109.5
H57B C57 H57C 109.5
C52 C56 H56A 109.5
C52 C56 H56B 109.5
C52 C56 H56C 109.5
H56A C56 H56B 109.5
H56A C56 H56C 109.5
H56B C56 H56C 109.5
C32 C31 C30 114.01(15)
C36 C31 C32 123.30(16)
C36 C31 C30 122.69(13)
C45 C40 N2 119.91(16)
C41 C40 N2 117.71(13)
C41 C40 C45 122.36(14)
C40 C45 C48 121.29(14)
C40 C45 C44 117.61(17)
C44 C45 C48 121.07(14)
C45 C48 H48A 109.5
C45 C48 H48B 109.5
C45 C48 H48C 109.5
H48A C48 H48B 109.5
H48A C48 H48C 109.5
H48B C48 H48C 109.5
C45 C44 H44 119.1
C43 C44 C45 121.83(15)
C43 C44 H44 119.1
C44 C43 C47 121.54(15)
C42 C43 C44 118.60(15)
C42 C43 C47 119.82(18)
C43 C42 H42 119.2
C43 C42 C41 121.67(17)
C41 C42 H42 119.2
C40 C41 C42 117.91(14)
C40 C41 C46 120.89(14)
C42 C41 C46 121.19(17)
C41 C46 H46A 109.5
C41 C46 H46B 109.5
C41 C46 H46C 109.5
H46A C46 H46B 109.5
H46A C46 H46C 109.5
H46B C46 H46C 109.5
C43 C47 H47A 109.5
C43 C47 H47B 109.5
C43 C47 H47C 109.5
H47A C47 H47B 109.5
H47A C47 H47C 109.5
H47B C47 H47C 109.5
N4 C1 Cu1 127.93(12)
N4 C1 N3 102.79(15)
N3 C1 Cu1 129.25(11)
C21 C16 N4 118.64(14)
C21 C16 C17 123.46(15)
C17 C16 N4 117.86(16)
C16 C21 C22 121.82(15)
C20 C21 C16 116.92(15)
C20 C21 C22 121.15(17)
C21 C20 H20 119.5
C19 C20 C21 120.96(17)
C19 C20 H20 119.5
C20 C19 H19 119.7
C20 C19 C18 120.60(16)
C18 C19 H19 119.7
C19 C18 H18 119.8
C19 C18 C17 120.44(16)
C17 C18 H18 119.8
C16 C17 C25 121.18(15)
C18 C17 C16 117.38(17)
C18 C17 C25 121.36(15)
C17 C25 H25 108.0
C17 C25 C27 109.56(17)
C26 C25 C17 113.17(16)
C26 C25 H25 108.0
C26 C25 C27 110.0(2)
C27 C25 H25 108.0
C25 C26 H26A 109.5
C25 C26 H26B 109.5
C25 C26 H26C 109.5
H26A C26 H26B 109.5
H26A C26 H26C 109.5
H26B C26 H26C 109.5
C25 C27 H27A 109.5
C25 C27 H27B 109.5
C25 C27 H27C 109.5
H27A C27 H27B 109.5
H27A C27 H27C 109.5
H27B C27 H27C 109.5
C21 C22 H22 108.4
C24 C22 C21 110.41(17)
C24 C22 H22 108.4
C23 C22 C21 112.57(18)
C23 C22 H22 108.4
C23 C22 C24 108.6(2)
C22 C24 H24A 109.5
C22 C24 H24B 109.5
C22 C24 H24C 109.5
H24A C24 H24B 109.5
H24A C24 H24C 109.5
H24B C24 H24C 109.5
C22 C23 H23A 109.5
C22 C23 H23B 109.5
C22 C23 H23C 109.5
H23A C23 H23B 109.5
H23A C23 H23C 109.5
H23B C23 H23C 109.5
N4 C3 H3 126.8
C2 C3 N4 106.31(14)
C2 C3 H3 126.8
N3 C2 H2 126.7
C3 C2 N3 106.56(13)
C3 C2 H2 126.7
C9 C4 N3 118.79(13)
C5 C4 N3 117.80(15)
C5 C4 C9 123.19(16)
C4 C9 C10 121.65(15)
C8 C9 C4 116.54(14)
C8 C9 C10 121.68(15)
C9 C10 H10 107.3
C9 C10 C11 112.87(17)
C9 C10 C12 113.43(14)
C11 C10 H10 107.3
C11 C10 C12 108.21(13)
C12 C10 H10 107.3
C10 C11 H11A 109.5
C10 C11 H11B 109.5
C10 C11 H11C 109.5
H11A C11 H11B 109.5
H11A C11 H11C 109.5
H11B C11 H11C 109.5
C10 C12 H12A 109.5
C10 C12 H12B 109.5
C10 C12 H12C 109.5
H12A C12 H12B 109.5
H12A C12 H12C 109.5
H12B C12 H12C 109.5
C9 C8 H8 119.3
C7 C8 C9 121.40(17)
C7 C8 H8 119.3
C8 C7 H7 119.7
C6 C7 C8 120.60(17)
C6 C7 H7 119.7
C7 C6 H6 119.6
C7 C6 C5 120.78(16)
C5 C6 H6 119.6
C4 C5 C13 122.00(16)
C6 C5 C4 117.43(16)
C6 C5 C13 120.41(14)
C5 C13 H13 107.9
C5 C13 C15 110.03(16)
C5 C13 C14 112.78(18)
C15 C13 H13 107.9
C15 C13 C14 110.11(16)
C14 C13 H13 107.9
C13 C15 H15A 109.5
C13 C15 H15B 109.5
C13 C15 H15C 109.5
H15A C15 H15B 109.5
H15A C15 H15C 109.5
H15B C15 H15C 109.5
C13 C14 H14A 109.5
C13 C14 H14B 109.5
C13 C14 H14C 109.5
H14A C14 H14B 109.5
H14A C14 H14C 109.5
H14B C14 H14C 109.5

loop_
_geom_bond_atom_site_label_1
_geom_bond_atom_site_label_2
_geom_bond_distance
Cu1 N2 2.062(2)
Cu1 N1 2.231(3)
Cu1 C1 1.922(3)
P1 F3 1.581(2)
P1 F1 1.599(2)
P1 F5 1.604(2)
P1 F4 1.598(2)
P1 F2 1.590(2)
P1 F6 1.604(2)
N2 C28 1.281(2)
N2 C40 1.446(2)
N1 C29 1.276(2)
N1 C49 1.444(2)
N4 C1 1.363(2)
N4 C16 1.444(3)
N4 C3 1.389(2)
N3 C1 1.367(2)
N3 C2 1.388(2)
N3 C4 1.443(2)
C28 C32 1.478(2)
C28 C29 1.512(3)
C32 C33 1.384(3)
C32 C31 1.421(2)
C33 H33 0.9500
C33 C34 1.424(3)
C34 H34 0.9500
C34 C35 1.379(3)
C35 H35 0.9500
C35 C36 1.425(3)
C36 C37 1.423(3)
C36 C31 1.404(3)
C37 H37 0.9500
C37 C38 1.381(3)
C38 H38 0.9500
C38 C39 1.422(3)
C39 H39 0.9500
C39 C30 1.377(2)
C30 C29 1.477(3)
C30 C31 1.426(3)
C49 C50 1.396(3)
C49 C54 1.400(2)
C50 C55 1.504(3)
C50 C51 1.398(3)
C55 H55A 0.9800
C55 H55B 0.9800
C55 H55C 0.9800
C51 H51 0.9500
C51 C52 1.391(3)
C52 C53 1.392(3)
C52 C56 1.514(3)
C53 H53 0.9500
C53 C54 1.400(3)
C54 C57 1.503(3)
C57 H57A 0.9800
C57 H57B 0.9800
C57 H57C 0.9800
C56 H56A 0.9800
C56 H56B 0.9800
C56 H56C 0.9800
C40 C45 1.398(2)
C40 C41 1.396(3)
C45 C48 1.505(3)
C45 C44 1.399(2)
C48 H48A 0.9800
C48 H48B 0.9800
C48 H48C 0.9800
C44 H44 0.9500
C44 C43 1.395(3)
C43 C42 1.393(3)
C43 C47 1.513(3)
C42 H42 0.9500
C42 C41 1.398(2)
C41 C46 1.508(3)
C46 H46A 0.9800
C46 H46B 0.9800
C46 H46C 0.9800
C47 H47A 0.9800
C47 H47B 0.9800
C47 H47C 0.9800
C16 C21 1.399(3)
C16 C17 1.402(2)
C21 C20 1.398(3)
C21 C22 1.526(3)
C20 H20 0.9500
C20 C19 1.389(3)
C19 H19 0.9500
C19 C18 1.394(3)
C18 H18 0.9500
C18 C17 1.397(3)
C17 C25 1.520(3)
C25 H25 1.0000
C25 C26 1.513(3)
C25 C27 1.556(3)
C26 H26A 0.9800
C26 H26B 0.9800
C26 H26C 0.9800
C27 H27A 0.9800
C27 H27B 0.9800
C27 H27C 0.9800
C22 H22 1.0000
C22 C24 1.523(3)
C22 C23 1.518(3)
C24 H24A 0.9800
C24 H24B 0.9800
C24 H24C 0.9800
C23 H23A 0.9800
C23 H23B 0.9800
C23 H23C 0.9800
C3 H3 0.9500
C3 C2 1.348(3)
C2 H2 0.9500
C4 C9 1.414(3)
C4 C5 1.400(2)
C9 C10 1.531(3)
C9 C8 1.395(3)
C10 H10 1.0000
C10 C11 1.534(3)
C10 C12 1.537(3)
C11 H11A 0.9800
C11 H11B 0.9800
C11 H11C 0.9800
C12 H12A 0.9800
C12 H12B 0.9800
C12 H12C 0.9800
C8 H8 0.9500
C8 C7 1.387(3)
C7 H7 0.9500
C7 C6 1.385(3)
C6 H6 0.9500
C6 C5 1.397(3)
C5 C13 1.521(3)
C13 H13 1.0000
C13 C15 1.534(4)
C13 C14 1.536(3)
C15 H15A 0.9800
C15 H15B 0.9800
C15 H15C 0.9800
C14 H14A 0.9800
C14 H14B 0.9800
C14 H14C 0.9800

loop_
_geom_torsion_atom_site_label_1
_geom_torsion_atom_site_label_2
_geom_torsion_atom_site_label_3
_geom_torsion_atom_site_label_4
_geom_torsion
Cu1 N2 C28 C32 173.48(14)
Cu1 N2 C28 C29 -8.36(16)
Cu1 N2 C40 C45 -93.17(15)
Cu1 N2 C40 C41 85.32(16)
Cu1 N1 C29 C28 -0.50(16)
Cu1 N1 C29 C30 -179.41(14)
Cu1 N1 C49 C50 82.15(17)
Cu1 N1 C49 C54 -95.87(16)
N2 C28 C32 C33 -5.2(3)
N2 C28 C32 C31 175.64(16)
N2 C28 C29 N1 6.0(2)
N2 C28 C29 C30 -174.84(13)
N2 C40 C45 C48 0.4(2)
N2 C40 C45 C44 178.59(13)
N2 C40 C41 C42 -177.75(13)
N2 C40 C41 C46 2.7(2)
N1 C49 C50 C55 9.4(2)
N1 C49 C50 C51 -173.39(13)
N1 C49 C54 C53 175.02(13)
N1 C49 C54 C57 -5.4(2)
N4 C16 C21 C20 -176.49(14)
N4 C16 C21 C22 7.3(2)
N4 C16 C17 C18 177.50(14)
N4 C16 C17 C25 -5.8(2)
N4 C3 C2 N3 0.59(17)
N3 C4 C9 C10 1.6(2)
N3 C4 C9 C8 177.44(13)
N3 C4 C5 C6 -176.62(14)
N3 C4 C5 C13 -1.2(2)
C28 N2 C40 C45 83.47(18)
C28 N2 C40 C41 -98.04(17)
C28 C32 C33 C34 -179.22(15)
C28 C32 C31 C36 -178.48(13)
C28 C32 C31 C30 0.55(17)
C32 C28 C29 N1 -175.39(13)
C32 C28 C29 C30 3.80(15)
C32 C33 C34 C35 -1.2(2)
C33 C32 C31 C36 2.2(2)
C33 C32 C31 C30 -178.78(13)
C33 C34 C35 C36 0.6(2)
C34 C35 C36 C37 -178.70(16)
C34 C35 C36 C31 1.3(2)
C35 C36 C37 C38 179.59(16)
C35 C36 C31 C32 -2.8(2)
C35 C36 C31 C30 178.30(13)
C36 C37 C38 C39 1.7(3)
C37 C36 C31 C32 177.27(14)
C37 C36 C31 C30 -1.7(2)
C37 C38 C39 C30 -0.8(3)
C38 C39 C30 C29 -178.97(16)
C38 C39 C30 C31 -1.3(2)
C39 C30 C29 N1 -6.5(3)
C39 C30 C29 C28 174.51(16)
C39 C30 C31 C32 -176.44(14)
C39 C30 C31 C36 2.6(2)
C29 N1 C49 C50 -96.16(17)
C29 N1 C49 C54 85.82(18)
C29 C28 C32 C33 176.50(16)
C29 C28 C32 C31 -2.67(15)
C29 C30 C31 C32 1.84(17)
C29 C30 C31 C36 -179.13(13)
C49 N1 C29 C28 178.14(12)
C49 N1 C29 C30 -0.8(3)
C49 C50 C51 C52 -2.1(2)
C50 C49 C54 C53 -2.9(2)
C50 C49 C54 C57 176.63(14)
C50 C51 C52 C53 -1.9(2)
C50 C51 C52 C56 178.30(15)
C55 C50 C51 C52 175.05(15)
C51 C52 C53 C54 3.7(2)
C52 C53 C54 C49 -1.3(2)
C52 C53 C54 C57 179.13(15)
C54 C49 C50 C55 -172.61(14)
C54 C49 C50 C51 4.6(2)
C56 C52 C53 C54 -176.53(15)
C31 C32 C33 C34 -0.1(2)
C31 C36 C37 C38 -0.4(2)
C31 C30 C29 N1 175.60(16)
C31 C30 C29 C28 -3.40(15)
C40 N2 C28 C32 -3.5(2)
C40 N2 C28 C29 174.63(12)
C40 C45 C44 C43 -1.6(2)
C45 C40 C41 C42 0.7(2)
C45 C40 C41 C46 -178.82(14)
C45 C44 C43 C42 2.0(2)
C45 C44 C43 C47 -175.77(15)
C48 C45 C44 C43 176.64(15)
C44 C43 C42 C41 -1.1(2)
C43 C42 C41 C40 -0.2(2)
C43 C42 C41 C46 179.29(15)
C41 C40 C45 C48 -178.03(14)
C41 C40 C45 C44 0.2(2)
C47 C43 C42 C41 176.74(15)
C1 N4 C16 C21 92.98(19)
C1 N4 C16 C17 -89.18(19)
C1 N4 C3 C2 -0.65(18)
C1 N3 C2 C3 -0.37(18)
C1 N3 C4 C9 103.65(18)
C1 N3 C4 C5 -81.6(2)
C16 N4 C1 Cu1 -1.9(2)
C16 N4 C1 N3 176.32(13)
C16 N4 C3 C2 -176.60(14)
C16 C21 C20 C19 -2.5(2)
C16 C21 C22 C24 113.5(2)
C16 C21 C22 C23 -125.0(2)
C16 C17 C25 C26 138.65(18)
C16 C17 C25 C27 -98.2(2)
C21 C16 C17 C18 -4.8(2)
C21 C16 C17 C25 171.96(15)
C21 C20 C19 C18 -1.5(3)
C20 C21 C22 C24 -62.6(2)
C20 C21 C22 C23 59.0(3)
C20 C19 C18 C17 2.6(3)
C19 C18 C17 C16 0.4(2)
C19 C18 C17 C25 -176.30(16)
C18 C17 C25 C26 -44.7(2)
C18 C17 C25 C27 78.4(2)
C17 C16 C21 C20 5.8(2)
C17 C16 C21 C22 -170.45(15)
C22 C21 C20 C19 173.74(16)
C3 N4 C1 Cu1 -177.77(11)
C3 N4 C1 N3 0.41(16)
C3 N4 C16 C21 -91.6(2)
C3 N4 C16 C17 86.3(2)
C2 N3 C1 Cu1 178.12(11)
C2 N3 C1 N4 -0.03(16)
C2 N3 C4 C9 -79.18(19)
C2 N3 C4 C5 95.54(19)
C4 N3 C1 Cu1 -4.5(2)
C4 N3 C1 N4 177.38(13)
C4 N3 C2 C3 -177.89(13)
C4 C9 C10 C11 165.70(14)
C4 C9 C10 C12 -70.8(2)
C4 C9 C8 C7 -1.9(2)
C4 C5 C13 C15 -92.4(2)
C4 C5 C13 C14 144.26(16)
C9 C4 C5 C6 -2.1(2)
C9 C4 C5 C13 173.28(15)
C9 C8 C7 C6 -0.1(3)
C10 C9 C8 C7 173.99(15)
C8 C9 C10 C11 -9.9(2)
C8 C9 C10 C12 113.59(18)
C8 C7 C6 C5 1.0(3)
C7 C6 C5 C4 0.1(3)
C7 C6 C5 C13 -175.45(17)
C6 C5 C13 C15 82.9(2)
C6 C5 C13 C14 -40.4(2)
C5 C4 C9 C10 -172.83(14)
C5 C4 C9 C8 3.0(2)
